data_4346567
loop_
_publ_author_name
'North, Andrea J.'
'Hayne, David J.'
'Schieber, Christine'
'Price, Katherine'
'White, Anthony R.'
'Crouch, Peter J.'
'Rigopoulos, Angela'
'O'Keefe, Graeme J'
'Tochon-Danguy, Henri'
'Scott, Andrew M.'
'White, Jonathan M.'
'Ackermann, Uwe'
'Donnelly, Paul S.'

_publ_section_title
;
 Toward hypoxia-selective rhenium and technetium tricarbonyl complexes.
;
_journal_issue 19
_journal_name_full 'Inorganic chemistry'
_journal_page_first 9594
_journal_page_last 9610
_journal_paper_doi 10.1021/acs.inorgchem.5b01691
_journal_volume 54
_journal_year 2015
_chemical_formula_sum 'C20 H14 N5 O5 Re'
_chemical_formula_weight 590.56
_space_group_crystal_system orthorhombic
_space_group_IT_number 61
_space_group_name_Hall '-P 2ac 2ab'
_space_group_name_H-M_alt 'P b c a'
_atom_sites_solution_hydrogens geom
_audit_creation_method SHELXL-2014/7
_cell_angle_alpha 90
_cell_angle_beta 90
_cell_angle_gamma 90
_cell_formula_units_Z 8
_cell_length_a 8.050(2)
_cell_length_b 15.143(4)
_cell_length_c 32.934(8)
_cell_measurement_reflns_used 8529
_cell_measurement_temperature 130(2)
_cell_measurement_theta_max 27.49
_cell_measurement_theta_min 2.47
_cell_volume 4014.7(18)
_computing_cell_refinement 'Bruker SMART'
_computing_data_collection 'Bruker SMART'
_computing_data_reduction 'Bruker SAINT'
_computing_structure_refinement 'SHELXL-2014/7 (Sheldrick, 2014)'
_diffrn_ambient_temperature 130(2)
_diffrn_measured_fraction_theta_full 0.998
_diffrn_measured_fraction_theta_max 0.998
_diffrn_measurement_device_type 'Bruker apex CCD area detector'
_diffrn_measurement_method 'phi and omega scans'
_diffrn_radiation_monochromator graphite
_diffrn_radiation_source 'sealed tube'
_diffrn_radiation_type MoK\a
_diffrn_radiation_wavelength 0.71073
_diffrn_reflns_av_R_equivalents 0.0546
_diffrn_reflns_av_unetI/netI 0.0399
_diffrn_reflns_Laue_measured_fraction_full 0.998
_diffrn_reflns_Laue_measured_fraction_max 0.998
_diffrn_reflns_limit_h_max 9
_diffrn_reflns_limit_h_min -9
_diffrn_reflns_limit_k_max 17
_diffrn_reflns_limit_k_min -18
_diffrn_reflns_limit_l_max 38
_diffrn_reflns_limit_l_min -39
_diffrn_reflns_number 22226
_diffrn_reflns_point_group_measured_fraction_full 0.998
_diffrn_reflns_point_group_measured_fraction_max 0.998
_diffrn_reflns_theta_full 24.998
_diffrn_reflns_theta_max 24.998
_diffrn_reflns_theta_min 1.237
_exptl_absorpt_coefficient_mu 6.097
_exptl_absorpt_correction_T_max 1.00
_exptl_absorpt_correction_T_min 0.58
_exptl_absorpt_correction_type multi-scan
_exptl_absorpt_process_details sadabs
_exptl_crystal_colour red
_exptl_crystal_density_diffrn 1.954
_exptl_crystal_description block
_exptl_crystal_F_000 2272
_exptl_crystal_size_max 0.50
_exptl_crystal_size_mid 0.50
_exptl_crystal_size_min 0.40
_refine_diff_density_max 1.644
_refine_diff_density_min -1.067
_refine_diff_density_rms 0.135
_refine_ls_extinction_method none
_refine_ls_goodness_of_fit_ref 1.097
_refine_ls_hydrogen_treatment constr
_refine_ls_matrix_type full
_refine_ls_number_parameters 280
_refine_ls_number_reflns 3532
_refine_ls_number_restraints 0
_refine_ls_restrained_S_all 1.097
_refine_ls_R_factor_all 0.0381
_refine_ls_R_factor_gt 0.0347
_refine_ls_shift/su_max 0.002
_refine_ls_shift/su_mean 0.000
_refine_ls_structure_factor_coef Fsqd
_refine_ls_weighting_details 'w=1/[\s^2^(Fo^2^)+(0.0438P)^2^+6.5969P] where P=(Fo^2^+2Fc^2^)/3'
_refine_ls_weighting_scheme calc
_refine_ls_wR_factor_gt 0.0867
_refine_ls_wR_factor_ref 0.0885
_reflns_Friedel_coverage 0.000
_reflns_number_gt 3220
_reflns_number_total 3532
_reflns_threshold_expression 'I > 2\s(I)'
_cod_data_source_file ic5b01691_si_007.cif
_cod_data_source_block shelx
_cod_original_cell_volume 4014.8(18)
_cod_database_code 4346567
_shelx_shelxl_version_number 2014/7
_shelx_space_group_comment
;
The symmetry employed for this shelxl refinement is uniquely defined
by the following loop, which should always be used as a source of
symmetry information in preference to the above space-group names.
They are only intended as comments.
;

loop_
_space_group_symop_operation_xyz
'x, y, z'
'-x+1/2, -y, z+1/2'
'-x, y+1/2, -z+1/2'
'x+1/2, -y+1/2, -z'
'-x, -y, -z'
'x-1/2, y, -z-1/2'
'x, -y-1/2, z-1/2'
'-x-1/2, y-1/2, z'

loop_
_atom_site_label
_atom_site_type_symbol
_atom_site_fract_x
_atom_site_fract_y
_atom_site_fract_z
_atom_site_U_iso_or_equiv
_atom_site_adp_type
_atom_site_occupancy
_atom_site_site_symmetry_order
_atom_site_calc_flag
_atom_site_refinement_flags_posn
_atom_site_refinement_flags_adp
C1 C 0.2078(6) 0.5264(3) 0.47372(15) 0.0294(11) Uani 1 1 d . .
C2 C 0.2819(6) 0.4435(3) 0.47211(15) 0.0310(11) Uani 1 1 d . .
H2 H 0.2864 0.4117 0.4473 0.037 Uiso 1 1 calc R U
C3 C 0.3481(6) 0.4084(3) 0.50679(15) 0.0312(11) Uani 1 1 d . .
C4 C 0.3455(6) 0.4510(3) 0.54385(15) 0.0355(12) Uani 1 1 d . .
H4 H 0.3943 0.4251 0.5672 0.043 Uiso 1 1 calc R U
C5 C 0.2696(7) 0.5327(3) 0.54570(15) 0.0372(12) Uani 1 1 d . .
H5 H 0.2655 0.5639 0.5707 0.045 Uiso 1 1 calc R U
C6 C 0.1992(6) 0.5694(3) 0.51111(15) 0.0351(12) Uani 1 1 d . .
H6 H 0.1443 0.6248 0.5129 0.042 Uiso 1 1 calc R U
C7 C 0.1309(6) 0.5716(3) 0.43907(15) 0.0310(11) Uani 1 1 d . .
H7 H 0.0550 0.6171 0.4461 0.037 Uiso 1 1 calc R U
C8 C 0.2668(7) 0.4874(3) 0.34782(15) 0.0317(11) Uani 1 1 d . .
C9 C 0.3785(6) 0.4251(3) 0.32992(15) 0.0330(11) Uani 1 1 d . .
H9 H 0.4506 0.3918 0.3468 0.040 Uiso 1 1 calc R U
C10 C 0.3829(7) 0.4133(3) 0.28987(17) 0.0406(13) Uani 1 1 d . .
H10 H 0.4581 0.3719 0.2784 0.049 Uiso 1 1 calc R U
C11 C 0.2755(7) 0.4623(4) 0.26440(17) 0.0425(13) Uani 1 1 d . .
H11 H 0.2754 0.4540 0.2358 0.051 Uiso 1 1 calc R U
C12 C 0.1731(7) 0.5215(3) 0.28229(16) 0.0360(12) Uani 1 1 d . .
H12 H 0.1008 0.5546 0.2653 0.043 Uiso 1 1 calc R U
C13 C -0.0914(7) 0.7172(3) 0.38838(15) 0.0338(11) Uani 1 1 d . .
C14 C -0.0747(7) 0.6907(4) 0.30817(16) 0.0344(12) Uani 1 1 d . .
C15 C -0.1730(7) 0.5586(4) 0.35508(15) 0.0361(13) Uani 1 1 d . .
C16 C 0.3372(7) 0.7205(3) 0.31694(16) 0.0361(12) Uani 1 1 d . .
H16 H 0.2964 0.6915 0.2934 0.043 Uiso 1 1 calc R U
C17 C 0.4800(6) 0.7707(4) 0.31331(19) 0.0406(14) Uani 1 1 d . .
H17 H 0.5350 0.7756 0.2879 0.049 Uiso 1 1 calc R U
C18 C 0.5416(7) 0.8135(4) 0.34714(18) 0.0429(14) Uani 1 1 d . .
H18 H 0.6399 0.8481 0.3456 0.052 Uiso 1 1 calc R U
C19 C 0.4560(7) 0.8047(4) 0.38338(18) 0.0393(13) Uani 1 1 d . .
H19 H 0.4940 0.8340 0.4071 0.047 Uiso 1 1 calc R U
C20 C 0.3148(7) 0.7528(3) 0.38464(16) 0.0353(12) Uani 1 1 d . .
H20 H 0.2582 0.7464 0.4098 0.042 Uiso 1 1 calc R U
N1 N 0.1503(5) 0.5593(2) 0.40045(12) 0.0286(9) Uani 1 1 d . .
N2 N 0.2627(5) 0.4961(3) 0.38796(12) 0.0310(9) Uani 1 1 d . .
N3 N 0.1667(5) 0.5366(3) 0.32269(12) 0.0316(9) Uani 1 1 d . .
N4 N 0.2535(6) 0.7106(3) 0.35156(11) 0.0298(9) Uani 1 1 d . .
N5 N 0.4258(6) 0.3202(3) 0.50472(13) 0.0356(10) Uani 1 1 d . .
O1 O -0.2880(6) 0.5154(3) 0.35461(12) 0.0593(13) Uani 1 1 d . .
O2 O -0.1617(5) 0.7653(3) 0.40866(13) 0.0559(11) Uani 1 1 d . .
O3 O -0.1347(5) 0.7243(3) 0.28032(12) 0.0493(10) Uani 1 1 d . .
O4 O 0.4136(6) 0.2790(2) 0.47332(12) 0.0504(10) Uani 1 1 d . .
O5 O 0.5000(6) 0.2926(3) 0.53419(14) 0.0576(13) Uani 1 1 d . .
Re1 Re 0.02071(3) 0.63262(2) 0.35389(2) 0.02872(11) Uani 1 1 d . .

loop_
_atom_site_aniso_label
_atom_site_aniso_U_11
_atom_site_aniso_U_22
_atom_site_aniso_U_33
_atom_site_aniso_U_23
_atom_site_aniso_U_13
_atom_site_aniso_U_12
C1 0.027(3) 0.029(3) 0.032(3) 0.001(2) 0.000(2) -0.001(2)
C2 0.035(3) 0.030(3) 0.028(3) -0.002(2) 0.001(2) -0.004(2)
C3 0.035(3) 0.025(3) 0.033(3) 0.002(2) 0.004(2) -0.003(2)
C4 0.041(3) 0.036(3) 0.029(3) 0.006(2) -0.002(2) -0.002(2)
C5 0.048(3) 0.038(3) 0.025(3) -0.002(2) -0.001(2) 0.000(3)
C6 0.038(3) 0.033(3) 0.034(3) 0.000(2) 0.005(2) 0.003(2)
C7 0.034(3) 0.027(2) 0.032(3) 0.000(2) 0.000(2) -0.001(2)
C8 0.031(3) 0.026(3) 0.038(3) 0.003(2) 0.002(2) -0.007(2)
C9 0.033(3) 0.030(3) 0.036(3) -0.001(2) 0.002(2) -0.003(2)
C10 0.041(3) 0.033(3) 0.047(3) -0.007(2) 0.009(3) -0.001(2)
C11 0.050(3) 0.046(3) 0.031(3) -0.008(3) 0.004(2) -0.008(3)
C12 0.041(3) 0.036(3) 0.031(3) 0.000(2) -0.003(2) -0.004(2)
C13 0.033(3) 0.037(3) 0.031(3) -0.001(2) -0.003(2) 0.005(2)
C14 0.034(3) 0.039(3) 0.030(3) 0.003(2) -0.003(2) -0.001(2)
C15 0.039(3) 0.039(3) 0.031(3) 0.001(2) 0.000(2) -0.006(3)
C16 0.041(3) 0.036(3) 0.031(3) 0.002(2) -0.003(2) 0.000(2)
C17 0.040(3) 0.049(4) 0.033(3) 0.007(3) 0.003(2) 0.000(2)
C18 0.034(3) 0.048(4) 0.046(4) 0.007(3) -0.004(3) -0.004(3)
C19 0.040(3) 0.041(3) 0.037(3) 0.002(2) -0.010(2) -0.006(2)
C20 0.035(3) 0.039(3) 0.033(3) 0.004(2) -0.003(2) 0.003(2)
N1 0.034(2) 0.025(2) 0.027(2) 0.0006(17) -0.0012(17) -0.0003(17)
N2 0.030(2) 0.032(2) 0.032(2) 0.0013(18) 0.0014(18) 0.0002(18)
N3 0.036(2) 0.031(2) 0.028(2) -0.0007(18) -0.0022(18) -0.0027(18)
N4 0.035(2) 0.029(2) 0.026(2) 0.0018(17) -0.0023(17) 0.0045(19)
N5 0.043(3) 0.032(2) 0.032(3) 0.005(2) 0.002(2) 0.000(2)
O1 0.050(3) 0.072(3) 0.056(3) -0.002(2) -0.001(2) -0.025(3)
O2 0.043(2) 0.068(3) 0.057(3) -0.022(2) -0.010(2) 0.020(2)
O3 0.049(2) 0.062(3) 0.037(2) 0.013(2) -0.0066(19) 0.003(2)
O4 0.078(3) 0.034(2) 0.039(2) -0.0055(18) -0.006(2) 0.012(2)
O5 0.087(4) 0.050(3) 0.036(3) 0.006(2) -0.017(2) 0.020(2)
Re1 0.02909(16) 0.03035(16) 0.02671(16) 0.00122(8) -0.00199(7) -0.00016(8)

loop_
_atom_type_symbol
_atom_type_description
_atom_type_scat_dispersion_real
_atom_type_scat_dispersion_imag
_atom_type_scat_source
C C 0.0033 0.0016 'International Tables Vol C Tables 4.2.6.8 and 6.1.1.4'
H H 0.0000 0.0000 'International Tables Vol C Tables 4.2.6.8 and 6.1.1.4'
N N 0.0061 0.0033 'International Tables Vol C Tables 4.2.6.8 and 6.1.1.4'
O O 0.0106 0.0060 'International Tables Vol C Tables 4.2.6.8 and 6.1.1.4'
Re Re -1.0185 7.2310 'International Tables Vol C Tables 4.2.6.8 and 6.1.1.4'

loop_
_geom_angle_atom_site_label_1
_geom_angle_atom_site_label_2
_geom_angle_atom_site_label_3
_geom_angle
C6 C1 C2 118.4(5)
C6 C1 C7 116.6(4)
C2 C1 C7 124.9(4)
C3 C2 C1 119.1(5)
C2 C3 C4 123.4(5)
C2 C3 N5 118.5(4)
C4 C3 N5 118.0(4)
C3 C4 C5 117.7(5)
C4 C5 C6 120.2(5)
C5 C6 C1 121.1(5)
N1 C7 C1 130.2(5)
N2 C8 N3 122.1(5)
N2 C8 C9 119.4(5)
N3 C8 C9 118.5(5)
C10 C9 C8 120.9(5)
C9 C10 C11 120.0(5)
C12 C11 C10 117.5(5)
N3 C12 C11 124.3(5)
O2 C13 Re1 177.8(5)
O3 C14 Re1 178.5(5)
O1 C15 Re1 178.0(5)
N4 C16 C17 123.8(5)
C16 C17 C18 119.1(5)
C17 C18 C19 118.1(6)
C20 C19 C18 119.3(5)
N4 C20 C19 122.9(5)
C7 N1 N2 118.1(4)
C7 N1 Re1 124.4(3)
N2 N1 Re1 117.5(3)
C8 N2 N1 112.4(4)
C12 N3 C8 118.7(4)
C12 N3 Re1 127.6(3)
C8 N3 Re1 113.7(3)
C16 N4 C20 116.8(5)
C16 N4 Re1 121.1(3)
C20 N4 Re1 122.0(3)
O5 N5 O4 123.1(5)
O5 N5 C3 118.9(4)
O4 N5 C3 118.1(4)
C14 Re1 C15 87.6(2)
C14 Re1 C13 88.3(2)
C15 Re1 C13 89.7(2)
C14 Re1 N3 98.97(19)
C15 Re1 N3 93.4(2)
C13 Re1 N3 172.18(18)
C14 Re1 N1 172.83(19)
C15 Re1 N1 94.45(19)
C13 Re1 N1 98.55(18)
N3 Re1 N1 74.08(15)
C14 Re1 N4 93.86(19)
C15 Re1 N4 176.4(2)
C13 Re1 N4 93.57(19)
N3 Re1 N4 83.15(15)
N1 Re1 N4 83.70(15)

loop_
_geom_bond_atom_site_label_1
_geom_bond_atom_site_label_2
_geom_bond_distance
C1 C6 1.395(7)
C1 C2 1.391(7)
C1 C7 1.467(7)
C2 C3 1.368(7)
C3 C4 1.380(7)
C3 N5 1.477(7)
C4 C5 1.381(7)
C5 C6 1.389(7)
C7 N1 1.295(6)
C8 N2 1.329(6)
C8 N3 1.374(7)
C8 C9 1.430(7)
C9 C10 1.332(7)
C10 C11 1.415(8)
C11 C12 1.353(7)
C12 N3 1.351(6)
C13 O2 1.139(6)
C13 Re1 1.935(5)
C14 O3 1.155(6)
C14 Re1 1.905(5)
C15 O1 1.134(7)
C15 Re1 1.921(6)
C16 N4 1.333(6)
C16 C17 1.383(7)
C17 C18 1.381(8)
C18 C19 1.384(8)
C19 C20 1.383(7)
C20 N4 1.356(6)
N1 N2 1.380(5)
N1 Re1 2.161(4)
N3 Re1 2.134(4)
N4 Re1 2.217(5)
N5 O5 1.214(6)
N5 O4 1.211(5)

loop_
_geom_torsion_atom_site_label_1
_geom_torsion_atom_site_label_2
_geom_torsion_atom_site_label_3
_geom_torsion_atom_site_label_4
_geom_torsion
C6 C1 C2 C3 -2.1(7)
C7 C1 C2 C3 -179.5(5)
C1 C2 C3 C4 0.1(8)
C1 C2 C3 N5 179.8(4)
C2 C3 C4 C5 1.0(8)
N5 C3 C4 C5 -178.7(5)
C3 C4 C5 C6 -0.1(8)
C4 C5 C6 C1 -2.0(8)
C2 C1 C6 C5 3.0(7)
C7 C1 C6 C5 -179.3(5)
C6 C1 C7 N1 162.6(5)
C2 C1 C7 N1 -20.0(8)
N2 C8 C9 C10 178.4(5)
N3 C8 C9 C10 -1.6(7)
C8 C9 C10 C11 -0.3(8)
C9 C10 C11 C12 1.2(8)
C10 C11 C12 N3 -0.1(8)
N4 C16 C17 C18 0.0(9)
C16 C17 C18 C19 -0.5(9)
C17 C18 C19 C20 1.0(9)
C18 C19 C20 N4 -1.1(8)
C1 C7 N1 N2 -2.0(7)
C1 C7 N1 Re1 179.0(4)
N3 C8 N2 N1 -0.7(6)
C9 C8 N2 N1 179.3(4)
C7 N1 N2 C8 177.7(4)
Re1 N1 N2 C8 -3.2(5)
C11 C12 N3 C8 -1.9(8)
C11 C12 N3 Re1 176.3(4)
N2 C8 N3 C12 -177.3(5)
C9 C8 N3 C12 2.7(7)
N2 C8 N3 Re1 4.2(6)
C9 C8 N3 Re1 -175.8(3)
C17 C16 N4 C20 -0.1(7)
C17 C16 N4 Re1 177.8(4)
C19 C20 N4 C16 0.6(7)
C19 C20 N4 Re1 -177.2(4)
C2 C3 N5 O5 172.3(5)
C4 C3 N5 O5 -7.9(7)
C2 C3 N5 O4 -7.0(7)
C4 C3 N5 O4 172.8(5)
